data_7054989
loop_
_publ_author_name
'Ulbrich, Ana H. D. P. S.'
'Milani, Jorge L. S.'
'Roisnel, Thierry'
'Carpentier, Jean-Fran\,cois'
'Casagrande, Osvaldo L.'

_publ_section_title
;
 Zwitterionic Ni(ii) complexes bearing pyrazolyl-ether-imidazolium
 ligands: synthesis, structural characterization and use in ethylene
 oligomerization
;
_journal_issue 9
_journal_name_full 'New J. Chem.'
_journal_page_first 7234
_journal_paper_doi 10.1039/C5NJ01538C
_journal_volume 39
_journal_year 2015
_chemical_absolute_configuration ad
_chemical_compound_source 'synthesis as described'
_chemical_formula_moiety 'C13 H21 Cl3 N4 Ni O'
_chemical_formula_sum 'C13 H21 Cl3 N4 Ni O'
_chemical_formula_weight 414.4
_chemical_name_systematic
;
 ?
;
_space_group_IT_number 29
_symmetry_cell_setting orthorhombic
_symmetry_Int_Tables_number 29
_symmetry_space_group_name_Hall 'P -2bc -2c'
_symmetry_space_group_name_H-M 'P c 21 b'
_atom_sites_solution_hydrogens geom
_atom_sites_solution_primary direct
_atom_sites_solution_secondary difmap
_audit_conform_dict_location ftp://ftp.iucr.org/pub/cif_core.dic
_audit_conform_dict_name cif_core.dic
_audit_conform_dict_version 2.3
_audit_creation_date 2010-02-23T11:23:05-00:00
_audit_creation_method 'WinGX routine CIF_UPDATE'
_audit_update_record
;
2015-03-23 deposited with the CCDC.
2015-07-10 downloaded from the CCDC.
;
_cell_angle_alpha 90
_cell_angle_beta 90
_cell_angle_gamma 90
_cell_formula_units_Z 8
_cell_length_a 8.1781(2)
_cell_length_b 15.6069(3)
_cell_length_c 28.0616(6)
_cell_measurement_reflns_used 8277
_cell_measurement_temperature 150(2)
_cell_measurement_theta_max 27.42
_cell_measurement_theta_min 2.49
_cell_measurement_wavelength 0.71073
_cell_volume 3581.64(14)
_computing_cell_refinement 'Bruker SMART (Bruker, 2002)'
_computing_data_collection 'Bruker SAINT (Bruker, 2002)'
_computing_data_reduction 'Bruker SAINT (Bruker, 2002)'
_computing_molecular_graphics 'Ortep-3 for Windows (Farrugia, 1997)'
_computing_publication_material
;
           WinGX publication routines (Farrugia, 1999),
           CRYSCAL (T. Roisnel, local program)
;
_computing_structure_refinement 'SHELXL-97 (Sheldrick, 1997)'
_computing_structure_solution 'SIR97 (Altomare et al., 1999)'
_diffrn_ambient_temperature 150(2)
_diffrn_detector 'CCD plate'
_diffrn_measured_fraction_theta_full 0.997
_diffrn_measured_fraction_theta_max 0.997
_diffrn_measurement_device_type 'APEXII, Bruker-AXS'
_diffrn_measurement_method 'CCD rotation images, thin slices'
_diffrn_radiation_monochromator graphite
_diffrn_radiation_probe x-ray
_diffrn_radiation_type MoK\a
_diffrn_radiation_wavelength 0.71073
_diffrn_reflns_av_R_equivalents 0.0338
_diffrn_reflns_av_unetI/netI 0.0255
_diffrn_reflns_limit_h_max 10
_diffrn_reflns_limit_h_min -10
_diffrn_reflns_limit_k_max 20
_diffrn_reflns_limit_k_min -20
_diffrn_reflns_limit_l_max 36
_diffrn_reflns_limit_l_min -36
_diffrn_reflns_number 54557
_diffrn_reflns_theta_full 27.44
_diffrn_reflns_theta_max 27.44
_diffrn_reflns_theta_min 3.56
_exptl_absorpt_coefficient_mu 1.536
_exptl_absorpt_correction_T_max 0.898
_exptl_absorpt_correction_T_min 0.767
_exptl_absorpt_correction_type multi-scan
_exptl_absorpt_process_details
;
  [Sheldrick, G.M. (2002). SADABS Bruker AXS Inc., Madison, Wisconsin, USA]
;
_exptl_crystal_colour blue
_exptl_crystal_density_diffrn 1.537
_exptl_crystal_density_method 'not measured'
_exptl_crystal_description prism
_exptl_crystal_F_000 1712
_exptl_crystal_size_max 0.28
_exptl_crystal_size_mid 0.18
_exptl_crystal_size_min 0.07
_refine_diff_density_max 0.293
_refine_diff_density_min -0.191
_refine_diff_density_rms 0.038
_refine_ls_abs_structure_details 'Flack H D (1983), Acta Cryst. A39, 876-881'
_refine_ls_abs_structure_Flack 0.016(5)
_refine_ls_extinction_method none
_refine_ls_goodness_of_fit_ref 1.034
_refine_ls_hydrogen_treatment constr
_refine_ls_matrix_type full
_refine_ls_number_parameters 403
_refine_ls_number_reflns 8156
_refine_ls_number_restraints 1
_refine_ls_restrained_S_all 1.034
_refine_ls_R_factor_all 0.0208
_refine_ls_R_factor_gt 0.0192
_refine_ls_shift/su_max 0.018
_refine_ls_shift/su_mean 0.001
_refine_ls_structure_factor_coef Fsqd
_refine_ls_weighting_details 'calc w=1/[\s^2^(Fo^2^)+(0.0245P)^2^+0.1797P] where P=(Fo^2^+2Fc^2^)/3'
_refine_ls_weighting_scheme calc
_refine_ls_wR_factor_gt 0.0462
_refine_ls_wR_factor_ref 0.0467
_reflns_number_gt 7804
_reflns_number_total 8156
_reflns_threshold_expression >2sigma(I)
_cod_data_source_file c5nj01538c2.cif
_cod_data_source_block job
_cod_depositor_comments 'Adding full bibliography for 7054987--7054991.cif.'
_cod_database_code 7054989

loop_
_symmetry_equiv_pos_as_xyz
'x, y, z'
'-x, y+1/2, -z'
'-x, y, z+1/2'
'x, y+1/2, -z+1/2'

loop_
_atom_site_label
_atom_site_type_symbol
_atom_site_fract_x
_atom_site_fract_y
_atom_site_fract_z
_atom_site_U_iso_or_equiv
_atom_site_adp_type
_atom_site_occupancy
_atom_site_symmetry_multiplicity
_atom_site_calc_flag
_atom_site_refinement_flags
Ni1 Ni 0.69449(2) 0.981283(13) 0.522145(6) 0.01975(5) Uani 1 1 d .
Cl1 Cl 0.89220(6) 0.88172(3) 0.524899(16) 0.03858(12) Uani 1 1 d .
Cl2 Cl 0.78224(7) 1.11681(3) 0.516179(16) 0.04153(12) Uani 1 1 d .
Cl3 Cl 0.52623(5) 0.93153(3) 0.464126(15) 0.03250(10) Uani 1 1 d .
N1 N 0.59588(14) 0.98036(9) 0.58787(4) 0.0192(2) Uani 1 1 d .
N2 N 0.43534(14) 0.97689(9) 0.60141(4) 0.0184(2) Uani 1 1 d .
C3 C 0.86524(18) 0.98824(12) 0.62959(6) 0.0255(3) Uani 1 1 d .
H3A H 0.9142 0.9334 0.6204 0.038 Uiso 1 1 calc R
H3B H 0.9009 1.0034 0.6618 0.038 Uiso 1 1 calc R
H3C H 0.9001 1.0329 0.6072 0.038 Uiso 1 1 calc R
C4 C 0.68284(17) 0.98069(10) 0.62857(5) 0.0196(3) Uani 1 1 d .
C5 C 0.57797(18) 0.97586(11) 0.66756(5) 0.0229(3) Uani 1 1 d .
H5 H 0.6083 0.9738 0.7002 0.027 Uiso 1 1 calc R
C6 C 0.42115(18) 0.97472(10) 0.64936(5) 0.0205(3) Uani 1 1 d .
C7 C 0.26054(19) 0.97392(13) 0.67460(6) 0.0295(4) Uani 1 1 d .
H7A H 0.2041 1.0284 0.6691 0.044 Uiso 1 1 calc R
H7B H 0.2786 0.966 0.7088 0.044 Uiso 1 1 calc R
H7C H 0.1934 0.9268 0.6624 0.044 Uiso 1 1 calc R
C8 C 0.30302(18) 0.97658(12) 0.56631(5) 0.0230(3) Uani 1 1 d .
H8A H 0.1993 0.9618 0.5826 0.028 Uiso 1 1 calc R
H8B H 0.3252 0.9315 0.5423 0.028 Uiso 1 1 calc R
C9 C 0.2823(2) 1.06134(11) 0.54103(6) 0.0252(3) Uani 1 1 d .
H9A H 0.3852 1.0768 0.5245 0.03 Uiso 1 1 calc R
H9B H 0.1947 1.0566 0.5168 0.03 Uiso 1 1 calc R
O10 O 0.24121(14) 1.12627(7) 0.57472(4) 0.0249(2) Uani 1 1 d .
C11 C 0.2376(2) 1.20805(11) 0.55188(6) 0.0289(4) Uani 1 1 d .
H11A H 0.1601 1.2068 0.5248 0.035 Uiso 1 1 calc R
H11B H 0.3475 1.2223 0.5394 0.035 Uiso 1 1 calc R
C12 C 0.1849(2) 1.27464(12) 0.58758(6) 0.0311(4) Uani 1 1 d .
H12A H 0.2472 1.2664 0.6175 0.037 Uiso 1 1 calc R
H12B H 0.2116 1.3322 0.575 0.037 Uiso 1 1 calc R
N13 N 0.00878(17) 1.27058(9) 0.59818(5) 0.0257(3) Uani 1 1 d .
C14 C -0.0611(2) 1.22414(11) 0.63182(6) 0.0286(4) Uani 1 1 d .
H14 H -0.0061 1.1888 0.6542 0.034 Uiso 1 1 calc R
N15 N -0.22335(19) 1.23554(8) 0.62885(5) 0.0278(3) Uani 1 1 d .
C16 C -0.3458(3) 1.19592(13) 0.65986(8) 0.0442(5) Uani 1 1 d .
H16A H -0.291 1.1595 0.6834 0.066 Uiso 1 1 calc R
H16B H -0.4203 1.161 0.6406 0.066 Uiso 1 1 calc R
H16C H -0.4079 1.2407 0.6763 0.066 Uiso 1 1 calc R
C17 C -0.2558(2) 1.29092(11) 0.59239(6) 0.0314(4) Uani 1 1 d .
H17 H -0.3606 1.3104 0.5827 0.038 Uiso 1 1 calc R
C18 C -0.1116(2) 1.31269(11) 0.57287(6) 0.0304(4) Uani 1 1 d .
H18 H -0.0955 1.3501 0.5466 0.036 Uiso 1 1 calc R
Ni2 Ni 0.09927(2) 0.763901(13) 0.742351(7) 0.02262(5) Uani 1 1 d .
Cl21 Cl -0.12578(5) 0.84736(3) 0.749865(17) 0.03636(11) Uani 1 1 d .
Cl22 Cl 0.02088(6) 0.62661(3) 0.753860(15) 0.03359(10) Uani 1 1 d .
Cl23 Cl 0.28542(5) 0.82925(3) 0.790347(14) 0.03339(10) Uani 1 1 d .
N21 N 0.17654(14) 0.75632(9) 0.67417(5) 0.0193(3) Uani 1 1 d .
N22 N 0.33367(14) 0.75667(8) 0.65634(5) 0.0191(3) Uani 1 1 d .
C23 C -0.10379(18) 0.74649(11) 0.63985(6) 0.0254(4) Uani 1 1 d .
H23A H -0.1349 0.6935 0.6563 0.038 Uiso 1 1 calc R
H23B H -0.1527 0.7472 0.608 0.038 Uiso 1 1 calc R
H23C H -0.1431 0.7959 0.6581 0.038 Uiso 1 1 calc R
C24 C 0.07913(18) 0.75080(10) 0.63559(6) 0.0204(3) Uani 1 1 d .
C25 C 0.17211(19) 0.74808(10) 0.59416(6) 0.0226(3) Uani 1 1 d .
H25 H 0.1324 0.7447 0.5624 0.027 Uiso 1 1 calc R
C26 C 0.33323(19) 0.75130(10) 0.60829(6) 0.0210(3) Uani 1 1 d .
C27 C 0.4858(2) 0.74782(12) 0.57902(6) 0.0303(4) Uani 1 1 d .
H27A H 0.549 0.8005 0.5839 0.046 Uiso 1 1 calc R
H27B H 0.457 0.7424 0.5453 0.046 Uiso 1 1 calc R
H27C H 0.5515 0.6983 0.5887 0.046 Uiso 1 1 calc R
C28 C 0.47616(17) 0.75960(11) 0.68782(6) 0.0229(3) Uani 1 1 d .
H28A H 0.4579 0.8041 0.7124 0.027 Uiso 1 1 calc R
H28B H 0.573 0.7768 0.6689 0.027 Uiso 1 1 calc R
C29 C 0.5124(2) 0.67552(10) 0.71230(6) 0.0238(3) Uani 1 1 d .
H29A H 0.6045 0.683 0.7348 0.029 Uiso 1 1 calc R
H29B H 0.4154 0.6568 0.7307 0.029 Uiso 1 1 calc R
O30 O 0.55347(12) 0.61187(7) 0.67763(4) 0.0204(2) Uani 1 1 d .
C31 C 0.59221(18) 0.53283(10) 0.69985(6) 0.0216(3) Uani 1 1 d .
H31A H 0.4958 0.5111 0.7174 0.026 Uiso 1 1 calc R
H31B H 0.6824 0.5412 0.7229 0.026 Uiso 1 1 calc R
C32 C 0.64269(18) 0.46889(10) 0.66258(6) 0.0222(3) Uani 1 1 d .
H32A H 0.6583 0.4122 0.6777 0.027 Uiso 1 1 calc R
H32B H 0.5545 0.4634 0.6386 0.027 Uiso 1 1 calc R
N33 N 0.79490(14) 0.49453(8) 0.63868(4) 0.0178(3) Uani 1 1 d .
C34 C 0.94424(18) 0.48998(10) 0.65758(6) 0.0204(3) Uani 1 1 d .
H34 H 0.9703 0.4685 0.6883 0.025 Uiso 1 1 calc R
N35 N 1.05034(15) 0.52057(8) 0.62602(5) 0.0215(3) Uani 1 1 d .
C36 C 1.22700(19) 0.52913(12) 0.63481(7) 0.0308(4) Uani 1 1 d .
H36A H 1.2484 0.5832 0.6514 0.046 Uiso 1 1 calc R
H36B H 1.2856 0.5287 0.6043 0.046 Uiso 1 1 calc R
H36C H 1.2646 0.4812 0.6545 0.046 Uiso 1 1 calc R
C37 C 0.9676(2) 0.54593(11) 0.58578(6) 0.0248(3) Uani 1 1 d .
H37 H 1.014 0.5702 0.5578 0.03 Uiso 1 1 calc R
C38 C 0.80735(18) 0.52961(10) 0.59360(6) 0.0234(3) Uani 1 1 d .
H38 H 0.7198 0.5403 0.5721 0.028 Uiso 1 1 calc R

loop_
_atom_site_aniso_label
_atom_site_aniso_U_11
_atom_site_aniso_U_22
_atom_site_aniso_U_33
_atom_site_aniso_U_23
_atom_site_aniso_U_13
_atom_site_aniso_U_12
Ni1 0.02130(9) 0.02185(9) 0.01610(9) -0.00210(8) 0.00106(7) 0.00048(8)
Cl1 0.0357(2) 0.0508(3) 0.0292(2) -0.0121(2) -0.00659(18) 0.0220(2)
Cl2 0.0637(3) 0.0254(2) 0.0354(2) -0.00202(19) 0.0162(2) -0.0102(2)
Cl3 0.0276(2) 0.0438(2) 0.0261(2) -0.01117(19) -0.00887(17) 0.00762(18)
N1 0.0153(6) 0.0219(6) 0.0203(6) -0.0011(6) 0.0010(5) -0.0002(5)
N2 0.0143(5) 0.0211(6) 0.0197(6) 0.0003(5) 0.0002(5) 0.0008(5)
C3 0.0188(7) 0.0344(9) 0.0232(8) -0.0059(7) -0.0032(6) -0.0003(7)
C4 0.0201(7) 0.0193(7) 0.0193(7) -0.0032(7) -0.0022(6) 0.0007(6)
C5 0.0235(7) 0.0285(8) 0.0166(7) -0.0023(7) -0.0006(6) 0.0012(7)
C6 0.0219(7) 0.0191(7) 0.0206(7) -0.0007(6) 0.0024(6) 0.0008(6)
C7 0.0220(7) 0.0393(9) 0.0271(8) 0.0014(8) 0.0062(7) 0.0031(8)
C8 0.0165(7) 0.0285(8) 0.0238(7) -0.0005(8) -0.0051(6) 0.0018(7)
C9 0.0246(8) 0.0317(9) 0.0193(8) -0.0009(7) -0.0023(7) 0.0086(7)
O10 0.0287(6) 0.0266(6) 0.0194(5) 0.0019(5) 0.0005(5) 0.0075(5)
C11 0.0337(9) 0.0286(8) 0.0245(8) 0.0049(7) 0.0068(7) 0.0028(7)
C12 0.0332(9) 0.0294(9) 0.0306(9) -0.0019(8) 0.0011(7) -0.0022(7)
N13 0.0357(8) 0.0195(6) 0.0220(7) -0.0016(6) 0.0020(6) 0.0018(6)
C14 0.0401(10) 0.0214(8) 0.0242(8) -0.0002(7) 0.0034(7) 0.0028(7)
N15 0.0374(8) 0.0193(7) 0.0268(8) -0.0023(6) 0.0075(6) 0.0024(6)
C16 0.0468(12) 0.0367(11) 0.0491(12) 0.0080(9) 0.0177(10) 0.0022(9)
C17 0.0390(9) 0.0258(8) 0.0294(9) -0.0009(7) 0.0005(8) 0.0085(8)
C18 0.0432(10) 0.0232(8) 0.0247(8) 0.0022(7) 0.0025(8) 0.0076(7)
Ni2 0.02388(10) 0.02248(10) 0.02150(10) -0.00362(9) 0.00335(8) 0.00071(8)
Cl21 0.0326(2) 0.0390(2) 0.0375(2) -0.01381(19) -0.00169(19) 0.01186(19)
Cl22 0.0482(3) 0.0234(2) 0.0292(2) 0.00041(17) 0.00157(19) -0.00248(19)
Cl23 0.0337(2) 0.0410(2) 0.0254(2) -0.00622(19) -0.00352(17) -0.00193(18)
N21 0.0128(6) 0.0223(6) 0.0228(6) -0.0023(6) 0.0019(5) 0.0006(5)
N22 0.0129(5) 0.0206(6) 0.0237(6) -0.0003(6) 0.0014(5) 0.0010(5)
C23 0.0179(8) 0.0310(9) 0.0275(8) -0.0043(7) -0.0016(6) -0.0002(7)
C24 0.0191(7) 0.0171(7) 0.0249(8) -0.0007(6) -0.0011(6) 0.0008(6)
C25 0.0210(7) 0.0240(8) 0.0229(8) -0.0001(6) -0.0010(6) 0.0011(6)
C26 0.0198(7) 0.0192(7) 0.0241(8) 0.0025(6) 0.0011(6) 0.0000(6)
C27 0.0206(8) 0.0405(10) 0.0300(9) 0.0030(8) 0.0045(7) 0.0011(7)
C28 0.0155(7) 0.0266(8) 0.0266(8) -0.0062(7) -0.0026(6) -0.0014(7)
C29 0.0213(8) 0.0322(9) 0.0179(7) -0.0047(7) -0.0023(6) 0.0065(7)
O30 0.0202(5) 0.0237(5) 0.0174(5) -0.0002(4) -0.0002(4) 0.0044(4)
C31 0.0186(7) 0.0277(8) 0.0186(8) 0.0066(7) 0.0020(6) 0.0012(6)
C32 0.0159(7) 0.0226(8) 0.0279(8) 0.0033(7) -0.0001(6) -0.0009(6)
N33 0.0156(6) 0.0175(6) 0.0201(6) 0.0007(5) -0.0008(5) -0.0003(5)
C34 0.0194(7) 0.0194(7) 0.0225(7) 0.0006(7) -0.0004(6) 0.0010(6)
N35 0.0160(6) 0.0219(6) 0.0265(7) -0.0013(6) -0.0004(5) 0.0011(5)
C36 0.0138(7) 0.0357(10) 0.0429(11) 0.0054(8) 0.0007(7) -0.0009(7)
C37 0.0268(8) 0.0270(8) 0.0205(8) 0.0010(7) 0.0005(7) -0.0039(7)
C38 0.0230(8) 0.0271(8) 0.0200(8) 0.0018(6) -0.0046(6) -0.0016(7)

loop_
_atom_type_symbol
_atom_type_description
_atom_type_scat_dispersion_real
_atom_type_scat_dispersion_imag
_atom_type_scat_source
C C 0.0033 0.0016 'International Tables Vol C Tables 4.2.6.8 and 6.1.1.4'
H H 0 0 'International Tables Vol C Tables 4.2.6.8 and 6.1.1.4'
N N 0.0061 0.0033 'International Tables Vol C Tables 4.2.6.8 and 6.1.1.4'
O O 0.0106 0.006 'International Tables Vol C Tables 4.2.6.8 and 6.1.1.4'
Cl Cl 0.1484 0.1585 'International Tables Vol C Tables 4.2.6.8 and 6.1.1.4'
Ni Ni 0.3393 1.1124 'International Tables Vol C Tables 4.2.6.8 and 6.1.1.4'

loop_
_geom_angle_atom_site_label_1
_geom_angle_atom_site_label_2
_geom_angle_atom_site_label_3
_geom_angle
N1 Ni1 Cl2 101.75(4)
N1 Ni1 Cl1 104.61(4)
Cl2 Ni1 Cl1 115.19(2)
N1 Ni1 Cl3 114.34(4)
Cl2 Ni1 Cl3 117.64(2)
Cl1 Ni1 Cl3 102.988(18)
C4 N1 N2 105.78(11)
C4 N1 Ni1 124.47(9)
N2 N1 Ni1 129.73(9)
C6 N2 N1 111.10(12)
C6 N2 C8 127.36(12)
N1 N2 C8 121.54(12)
C4 C3 H3A 109.5
C4 C3 H3B 109.5
H3A C3 H3B 109.5
C4 C3 H3C 109.5
H3A C3 H3C 109.5
H3B C3 H3C 109.5
N1 C4 C5 109.95(12)
N1 C4 C3 122.91(13)
C5 C4 C3 127.11(13)
C6 C5 C4 106.40(13)
C6 C5 H5 126.8
C4 C5 H5 126.8
N2 C6 C5 106.75(13)
N2 C6 C7 123.26(14)
C5 C6 C7 129.96(15)
C6 C7 H7A 109.5
C6 C7 H7B 109.5
H7A C7 H7B 109.5
C6 C7 H7C 109.5
H7A C7 H7C 109.5
H7B C7 H7C 109.5
N2 C8 C9 113.33(14)
N2 C8 H8A 108.9
C9 C8 H8A 108.9
N2 C8 H8B 108.9
C9 C8 H8B 108.9
H8A C8 H8B 107.7
O10 C9 C8 109.72(13)
O10 C9 H9A 109.7
C8 C9 H9A 109.7
O10 C9 H9B 109.7
C8 C9 H9B 109.7
H9A C9 H9B 108.2
C9 O10 C11 110.03(12)
O10 C11 C12 108.90(14)
O10 C11 H11A 109.9
C12 C11 H11A 109.9
O10 C11 H11B 109.9
C12 C11 H11B 109.9
H11A C11 H11B 108.3
N13 C12 C11 112.61(14)
N13 C12 H12A 109.1
C11 C12 H12A 109.1
N13 C12 H12B 109.1
C11 C12 H12B 109.1
H12A C12 H12B 107.8
C14 N13 C18 108.68(15)
C14 N13 C12 126.27(15)
C18 N13 C12 125.00(14)
N13 C14 N15 108.12(15)
N13 C14 H14 125.9
N15 C14 H14 125.9
C14 N15 C17 108.83(15)
C14 N15 C16 125.70(16)
C17 N15 C16 125.46(17)
N15 C16 H16A 109.5
N15 C16 H16B 109.5
H16A C16 H16B 109.5
N15 C16 H16C 109.5
H16A C16 H16C 109.5
H16B C16 H16C 109.5
C18 C17 N15 107.17(16)
C18 C17 H17 126.4
N15 C17 H17 126.4
C17 C18 N13 107.20(15)
C17 C18 H18 126.4
N13 C18 H18 126.4
N21 Ni2 Cl22 99.71(4)
N21 Ni2 Cl21 112.11(4)
Cl22 Ni2 Cl21 107.55(2)
N21 Ni2 Cl23 112.22(4)
Cl22 Ni2 Cl23 122.041(19)
Cl21 Ni2 Cl23 103.354(18)
C24 N21 N22 105.06(12)
C24 N21 Ni2 125.49(10)
N22 N21 Ni2 129.44(10)
C26 N22 N21 111.06(12)
C26 N22 C28 127.35(13)
N21 N22 C28 121.56(12)
C24 C23 H23A 109.5
C24 C23 H23B 109.5
H23A C23 H23B 109.5
C24 C23 H23C 109.5
H23A C23 H23C 109.5
H23B C23 H23C 109.5
N21 C24 C25 110.53(13)
N21 C24 C23 121.87(14)
C25 C24 C23 127.59(14)
C26 C25 C24 106.35(14)
C26 C25 H25 126.8
C24 C25 H25 126.8
N22 C26 C25 106.99(13)
N22 C26 C27 123.26(14)
C25 C26 C27 129.74(15)
C26 C27 H27A 109.5
C26 C27 H27B 109.5
H27A C27 H27B 109.5
C26 C27 H27C 109.5
H27A C27 H27C 109.5
H27B C27 H27C 109.5
N22 C28 C29 113.79(13)
N22 C28 H28A 108.8
C29 C28 H28A 108.8
N22 C28 H28B 108.8
C29 C28 H28B 108.8
H28A C28 H28B 107.7
O30 C29 C28 109.88(12)
O30 C29 H29A 109.7
C28 C29 H29A 109.7
O30 C29 H29B 109.7
C28 C29 H29B 109.7
H29A C29 H29B 108.2
C31 O30 C29 110.95(11)
O30 C31 C32 109.44(13)
O30 C31 H31A 109.8
C32 C31 H31A 109.8
O30 C31 H31B 109.8
C32 C31 H31B 109.8
H31A C31 H31B 108.2
N33 C32 C31 111.68(13)
N33 C32 H32A 109.3
C31 C32 H32A 109.3
N33 C32 H32B 109.3
C31 C32 H32B 109.3
H32A C32 H32B 107.9
C34 N33 C38 108.52(12)
C34 N33 C32 125.43(13)
C38 N33 C32 126.02(13)
N35 C34 N33 108.30(13)
N35 C34 H34 125.8
N33 C34 H34 125.8
C34 N35 C37 109.23(13)
C34 N35 C36 124.21(14)
C37 N35 C36 126.50(14)
N35 C36 H36A 109.5
N35 C36 H36B 109.5
H36A C36 H36B 109.5
N35 C36 H36C 109.5
H36A C36 H36C 109.5
H36B C36 H36C 109.5
C38 C37 N35 106.82(14)
C38 C37 H37 126.6
N35 C37 H37 126.6
C37 C38 N33 107.13(13)
C37 C38 H38 126.4
N33 C38 H38 126.4

loop_
_geom_bond_atom_site_label_1
_geom_bond_atom_site_label_2
_geom_bond_distance
Ni1 N1 2.0131(12)
Ni1 Cl2 2.2398(5)
Ni1 Cl1 2.2439(5)
Ni1 Cl3 2.2687(4)
N1 C4 1.3453(19)
N1 N2 1.3678(16)
N2 C6 1.3512(19)
N2 C8 1.4633(18)
C3 C4 1.497(2)
C3 H3A 0.98
C3 H3B 0.98
C3 H3C 0.98
C4 C5 1.392(2)
C5 C6 1.380(2)
C5 H5 0.95
C6 C7 1.492(2)
C7 H7A 0.98
C7 H7B 0.98
C7 H7C 0.98
C8 C9 1.511(2)
C8 H8A 0.99
C8 H8B 0.99
C9 O10 1.4262(19)
C9 H9A 0.99
C9 H9B 0.99
O10 C11 1.428(2)
C11 C12 1.506(2)
C11 H11A 0.99
C11 H11B 0.99
C12 N13 1.472(2)
C12 H12A 0.99
C12 H12B 0.99
N13 C14 1.320(2)
N13 C18 1.380(2)
C14 N15 1.341(2)
C14 H14 0.95
N15 C17 1.365(2)
N15 C16 1.464(2)
C16 H16A 0.98
C16 H16B 0.98
C16 H16C 0.98
C17 C18 1.344(3)
C17 H17 0.95
C18 H18 0.95
Ni2 N21 2.0184(13)
Ni2 Cl22 2.2597(5)
Ni2 Cl21 2.2646(5)
Ni2 Cl23 2.2741(5)
N21 C24 1.3467(19)
N21 N22 1.3789(16)
N22 C26 1.351(2)
N22 C28 1.4630(19)
C23 C24 1.502(2)
C23 H23A 0.98
C23 H23B 0.98
C23 H23C 0.98
C24 C25 1.390(2)
C25 C26 1.377(2)
C25 H25 0.95
C26 C27 1.495(2)
C27 H27A 0.98
C27 H27B 0.98
C27 H27C 0.98
C28 C29 1.510(2)
C28 H28A 0.99
C28 H28B 0.99
C29 O30 1.4305(18)
C29 H29A 0.99
C29 H29B 0.99
O30 C31 1.4181(19)
C31 C32 1.503(2)
C31 H31A 0.99
C31 H31B 0.99
C32 N33 1.4696(19)
C32 H32A 0.99
C32 H32B 0.99
N33 C34 1.3333(19)
N33 C38 1.382(2)
C34 N35 1.328(2)
C34 H34 0.95
N35 C37 1.375(2)
N35 C36 1.4717(19)
C36 H36A 0.98
C36 H36B 0.98
C36 H36C 0.98
C37 C38 1.353(2)
C37 H37 0.95
C38 H38 0.95

loop_
_geom_torsion_atom_site_label_1
_geom_torsion_atom_site_label_2
_geom_torsion_atom_site_label_3
_geom_torsion_atom_site_label_4
_geom_torsion
Cl2 Ni1 N1 C4 -73.84(13)
Cl1 Ni1 N1 C4 46.39(14)
Cl3 Ni1 N1 C4 158.28(12)
Cl2 Ni1 N1 N2 108.23(13)
Cl1 Ni1 N1 N2 -131.54(13)
Cl3 Ni1 N1 N2 -19.65(15)
C4 N1 N2 C6 -0.25(18)
Ni1 N1 N2 C6 177.98(11)
C4 N1 N2 C8 179.25(14)
Ni1 N1 N2 C8 -2.5(2)
N2 N1 C4 C5 1.08(18)
Ni1 N1 C4 C5 -177.26(11)
N2 N1 C4 C3 -177.06(15)
Ni1 N1 C4 C3 4.6(2)
N1 C4 C5 C6 -1.5(2)
C3 C4 C5 C6 176.54(16)
N1 N2 C6 C5 -0.68(18)
C8 N2 C6 C5 179.86(16)
N1 N2 C6 C7 177.75(15)
C8 N2 C6 C7 -1.7(3)
C4 C5 C6 N2 1.30(19)
C4 C5 C6 C7 -176.99(17)
C6 N2 C8 C9 109.18(18)
N1 N2 C8 C9 -70.23(19)
N2 C8 C9 O10 -61.85(17)
C8 C9 O10 C11 174.20(13)
C9 O10 C11 C12 176.92(14)
O10 C11 C12 N13 -74.50(18)
C11 C12 N13 C14 89.5(2)
C11 C12 N13 C18 -87.72(19)
C18 N13 C14 N15 -0.17(18)
C12 N13 C14 N15 -177.74(14)
N13 C14 N15 C17 -0.20(19)
N13 C14 N15 C16 -179.60(16)
C14 N15 C17 C18 0.49(19)
C16 N15 C17 C18 179.90(17)
N15 C17 C18 N13 -0.58(19)
C14 N13 C18 C17 0.47(19)
C12 N13 C18 C17 178.09(15)
Cl22 Ni2 N21 C24 74.72(13)
Cl21 Ni2 N21 C24 -38.84(14)
Cl23 Ni2 N21 C24 -154.64(12)
Cl22 Ni2 N21 N22 -106.24(13)
Cl21 Ni2 N21 N22 140.20(12)
Cl23 Ni2 N21 N22 24.40(14)
C24 N21 N22 C26 -0.16(17)
Ni2 N21 N22 C26 -179.35(11)
C24 N21 N22 C28 -178.23(14)
Ni2 N21 N22 C28 2.6(2)
N22 N21 C24 C25 -0.25(17)
Ni2 N21 C24 C25 178.98(11)
N22 N21 C24 C23 178.51(13)
Ni2 N21 C24 C23 -2.3(2)
N21 C24 C25 C26 0.56(18)
C23 C24 C25 C26 -178.11(15)
N21 N22 C26 C25 0.51(17)
C28 N22 C26 C25 178.44(15)
N21 N22 C26 C27 -178.22(15)
C28 N22 C26 C27 -0.3(3)
C24 C25 C26 N22 -0.64(17)
C24 C25 C26 C27 177.99(17)
C26 N22 C28 C29 -102.37(18)
N21 N22 C28 C29 75.36(18)
N22 C28 C29 O30 63.62(17)
C28 C29 O30 C31 178.46(12)
C29 O30 C31 C32 -177.23(12)
O30 C31 C32 N33 64.93(16)
C31 C32 N33 C34 74.36(19)
C31 C32 N33 C38 -103.60(17)
C38 N33 C34 N35 -0.23(17)
C32 N33 C34 N35 -178.50(13)
N33 C34 N35 C37 0.27(18)
N33 C34 N35 C36 177.49(14)
C34 N35 C37 C38 -0.21(18)
C36 N35 C37 C38 -177.34(15)
N35 C37 C38 N33 0.06(18)
C34 N33 C38 C37 0.10(18)
C32 N33 C38 C37 178.36(14)
